data_4320183
loop_
_publ_author_name
'Ulrich Kortz'
'Noha K. Al-Kassem'
'Masha G. Savelieff'
'Nisrine A. Al Kadi'
'Masahiro Sadakane'

_publ_contact_author_address
;
Department of Chemistry
American University of Beirut
Bliss street, POB 11-0236
Beirut, LEBANON
;
_publ_contact_author_email
;
ulrich.kortz@aub.edu.lb
;
_publ_contact_author_fax
;
+961 1 744 461
;
_publ_contact_author_name
;
Ulrich KORTZ
;
_publ_contact_author_phone
;
+961 3 776 439
;
_publ_section_title
;
 Synthesis and Characterization of Copper-, Zinc-, Manganese-, and
 Cobalt-Substituted Dimeric Heteropolyanions,
 [(\a-XW~9~O~33~)~2~M~3~(H~2~O)~3~]^n-^ (n = 12, X = As^III^, Sb^III^, M =
 Cu^2+^, Zn^2+^; n = 10, X = Se^IV^, Te^IV^, M = Cu^2+^) and
 [(\a-AsW~9~O~33~)~2~WO(H~2~O)M~2~(H~2~O)~2~]^10-^ (M = Zn^2+^, Mn^2+^,
 Co^2+^)
;
_journal_name_full 'Inorganic Chemistry'
_journal_page_first 4742
_journal_page_last 4749
_journal_paper_doi 10.1021/ic0101477
_journal_volume 40
_journal_year 2001
_chemical_formula_sum 'As2 Na10 O120 W18 Zn3'
_chemical_formula_weight 5805.15
_chemical_name_systematic
;
  ?
;
_space_group_IT_number 15
_symmetry_cell_setting monoclinic
_symmetry_space_group_name_Hall '-C 2yc'
_symmetry_space_group_name_H-M 'C 1 2/c 1'
_atom_sites_solution_hydrogens geom
_atom_sites_solution_primary direct
_atom_sites_solution_secondary difmap
_audit_creation_method SHELXL-97
_cell_angle_alpha 90.00
_cell_angle_beta 99.162(2)
_cell_angle_gamma 90.00
_cell_formula_units_Z 4
_cell_length_a 14.1077(12)
_cell_length_b 23.010(2)
_cell_length_c 32.277(3)
_cell_measurement_reflns_used 8192
_cell_measurement_temperature 167(2)
_cell_measurement_theta_max 28.31
_cell_measurement_theta_min 1.28
_cell_volume 10344.0(16)
_computing_cell_refinement 'Bruker SMART'
_computing_data_collection 'Bruker SMART'
_computing_data_reduction 'Bruker SHELXTL'
_computing_molecular_graphics 'Bruker SHELXTL'
_computing_publication_material 'Bruker SHELXTL'
_computing_structure_refinement 'SHELXL-97 (Sheldrick, 1997)'
_computing_structure_solution 'SHELXS-97 (Sheldrick, 1990)'
_diffrn_ambient_temperature 167(2)
_diffrn_measured_fraction_theta_full 0.983
_diffrn_measured_fraction_theta_max 0.983
_diffrn_measurement_device_type 'Bruker SMART CCD area detector'
_diffrn_measurement_method 'omega scans'
_diffrn_radiation_monochromator graphite
_diffrn_radiation_source 'normal-focus sealed tube'
_diffrn_radiation_type MoK\a
_diffrn_radiation_wavelength 0.71073
_diffrn_reflns_av_R_equivalents 0.0566
_diffrn_reflns_av_sigmaI/netI 0.0450
_diffrn_reflns_limit_h_max 18
_diffrn_reflns_limit_h_min -18
_diffrn_reflns_limit_k_max 29
_diffrn_reflns_limit_k_min -30
_diffrn_reflns_limit_l_max 42
_diffrn_reflns_limit_l_min -42
_diffrn_reflns_number 58535
_diffrn_reflns_theta_full 28.31
_diffrn_reflns_theta_max 28.31
_diffrn_reflns_theta_min 1.28
_diffrn_standards_decay_% 0
_exptl_absorpt_coefficient_mu 21.418
_exptl_absorpt_correction_T_max 0.248
_exptl_absorpt_correction_T_min 0.131
_exptl_absorpt_correction_type multi-scan
_exptl_absorpt_process_details 'Blessing, 1995'
_exptl_crystal_colour colorless
_exptl_crystal_density_diffrn 3.728
_exptl_crystal_density_method 'not measured'
_exptl_crystal_description block
_exptl_crystal_F_000 10232
_exptl_crystal_size_max 0.20
_exptl_crystal_size_mid 0.16
_exptl_crystal_size_min 0.10
_refine_diff_density_max 2.381
_refine_diff_density_min -2.215
_refine_diff_density_rms 0.414
_refine_ls_extinction_method none
_refine_ls_goodness_of_fit_ref 1.078
_refine_ls_hydrogen_treatment mixed
_refine_ls_matrix_type full
_refine_ls_number_parameters 450
_refine_ls_number_reflns 12643
_refine_ls_number_restraints 0
_refine_ls_restrained_S_all 1.078
_refine_ls_R_factor_all 0.0491
_refine_ls_R_factor_gt 0.0365
_refine_ls_shift/su_max 0.001
_refine_ls_shift/su_mean 0.000
_refine_ls_structure_factor_coef Fsqd
_refine_ls_weighting_details 'calc w=1/[\s^2^(Fo^2^)+(0.0375P)^2^+259.4071P] where P=(Fo^2^+2Fc^2^)/3'
_refine_ls_weighting_scheme calc
_refine_ls_wR_factor_gt 0.0849
_refine_ls_wR_factor_ref 0.0942
_reflns_number_gt 10491
_reflns_number_total 12643
_reflns_threshold_expression >2sigma(I)
_cod_data_source_file ic01014777_4.cif
_cod_data_source_block nazn3(asw9)2
_cod_depositor_comments
;
The following automatic conversions were performed:

'_symmetry_cell_setting' value 'Monoclinic' changed to 'monoclinic'
according to the built-in table from CIF Core dictionary named
'cif_core.dic' version 2.4.1 from 2010-06-29.

Automatic conversion script
Id: cif_fix_values 1646 2011-03-28 12:23:43Z adriana 
;
_cod_original_cell_volume 10344.0(15)
_cod_database_code 4320183

loop_
_symmetry_equiv_pos_as_xyz
'x, y, z'
'-x, y, -z+1/2'
'x+1/2, y+1/2, z'
'-x+1/2, y+1/2, -z+1/2'
'-x, -y, -z'
'x, -y, z-1/2'
'-x+1/2, -y+1/2, -z'
'x+1/2, -y+1/2, z-1/2'

loop_
_atom_site_label
_atom_site_type_symbol
_atom_site_fract_x
_atom_site_fract_y
_atom_site_fract_z
_atom_site_U_iso_or_equiv
_atom_site_adp_type
_atom_site_occupancy
_atom_site_symmetry_multiplicity
_atom_site_calc_flag
_atom_site_refinement_flags
_atom_site_disorder_assembly
_atom_site_disorder_group
W1 W 0.56882(2) 0.084878(15) 0.074760(12) 0.01180(8) Uani 1 1 d . . .
W2 W 0.43367(2) 0.223394(15) 0.056655(12) 0.01230(8) Uani 1 1 d . . .
W3 W 0.69820(2) 0.225005(16) 0.092733(12) 0.01264(8) Uani 1 1 d . . .
W4 W 0.41784(2) 0.042764(15) 0.141865(12) 0.01226(8) Uani 1 1 d . . .
W5 W 0.28624(3) 0.179432(16) 0.123080(12) 0.01326(8) Uani 1 1 d . . .
W6 W 0.40493(2) 0.306301(15) 0.140781(11) 0.01184(8) Uani 1 1 d . . .
W7 W 0.66431(2) 0.309411(15) 0.175579(12) 0.01205(8) Uani 1 1 d . . .
W8 W 0.78160(2) 0.181735(15) 0.192459(11) 0.01123(8) Uani 1 1 d . . .
W9 W 0.65688(2) 0.042331(15) 0.174308(12) 0.01198(8) Uani 1 1 d . . .
Zn1 Zn 0.31732(7) 0.11135(4) 0.22470(3) 0.0132(2) Uani 1 1 d . . .
Zn2 Zn 0.5000 0.30813(6) 0.2500 0.0126(3) Uani 1 2 d S . .
As1 As 0.53096(6) 0.17675(4) 0.16946(3) 0.01037(17) Uani 1 1 d . . .
Na1 Na 0.5000 0.0116(2) 0.2500 0.0173(11) Uani 1 2 d S . .
Na2 Na 0.2670(3) 0.25896(17) 0.21745(12) 0.0191(8) Uani 1 1 d . . .
Na3 Na 1.0547(5) 0.1404(3) 0.2182(3) 0.0209(17) Uani 0.50 1 d P . .
Na4 Na 0.9809(3) 0.33846(18) 0.08695(14) 0.0251(9) Uani 1 1 d . . .
Na5 Na 0.3396(3) 0.1017(2) -0.03186(16) 0.0387(12) Uani 1 1 d . . .
Na6 Na 0.0426(6) 0.0887(4) 0.0083(3) 0.0287(19) Uani 0.50 1 d P . .
Na7 Na 0.8478(5) -0.0509(3) 0.0163(3) 0.0224(17) Uani 0.50 1 d P . .
O1AS O 0.5426(4) 0.1095(3) 0.1423(2) 0.0124(12) Uiso 1 1 d . . .
O2AS O 0.4451(4) 0.2101(3) 0.1293(2) 0.0123(12) Uiso 1 1 d . . .
O3AS O 0.6356(4) 0.2119(3) 0.15617(19) 0.0116(12) Uiso 1 1 d . . .
O1ZN O 0.1899(5) 0.0683(3) 0.2080(2) 0.0267(16) Uiso 1 1 d . . .
O2ZN O 0.5000 0.3960(5) 0.2500 0.026(2) Uiso 1 2 d S . .
O4Z1 O 0.4087(4) 0.0688(3) 0.1933(2) 0.0148(13) Uiso 1 1 d . . .
O5Z1 O 0.3028(5) 0.1712(3) 0.1785(2) 0.0170(14) Uiso 1 1 d . . .
O6Z2 O 0.4188(4) 0.2863(3) 0.1949(2) 0.0158(13) Uiso 1 1 d . . .
O7Z2 O 0.6159(4) 0.2950(3) 0.2224(2) 0.0169(13) Uiso 1 1 d . . .
O1T O 0.5887(4) 0.0560(3) 0.0276(2) 0.0164(13) Uiso 1 1 d . . .
O2T O 0.4096(4) 0.2397(3) 0.0038(2) 0.0175(14) Uiso 1 1 d . . .
O3T O 0.7563(5) 0.2396(3) 0.0510(2) 0.0203(14) Uiso 1 1 d . . .
O4T O 0.3404(4) -0.0157(3) 0.1349(2) 0.0164(13) Uiso 1 1 d . . .
O5T O 0.1652(5) 0.1667(3) 0.1066(2) 0.0212(15) Uiso 1 1 d . . .
O6T O 0.3586(4) 0.3764(3) 0.1398(2) 0.0168(13) Uiso 1 1 d . . .
O7T O 0.7070(5) 0.3799(3) 0.1822(2) 0.0192(14) Uiso 1 1 d . . .
O8A O 0.7205(4) 0.1736(3) 0.2365(2) 0.0156(13) Uiso 1 1 d . . .
O8T O 0.9014(5) 0.1711(3) 0.2128(2) 0.0180(14) Uiso 1 1 d . . .
O9A O 0.6301(4) 0.0661(3) 0.2238(2) 0.0176(14) Uiso 1 1 d . . .
O9T O 0.7357(5) -0.0147(3) 0.1868(2) 0.0185(14) Uiso 1 1 d . . .
O12 O 0.4779(4) 0.1445(3) 0.0547(2) 0.0135(13) Uiso 1 1 d . . .
O13 O 0.6605(4) 0.1458(3) 0.08156(19) 0.0127(12) Uiso 1 1 d . . .
O14 O 0.4642(4) 0.0377(3) 0.08558(19) 0.0120(12) Uiso 1 1 d . . .
O19 O 0.6548(4) 0.0382(3) 0.1122(2) 0.0132(13) Uiso 1 1 d . . .
O23 O 0.5682(4) 0.2414(3) 0.0678(2) 0.0146(13) Uiso 1 1 d . . .
O25 O 0.3129(4) 0.1958(3) 0.0642(2) 0.0149(13) Uiso 1 1 d . . .
O26 O 0.4072(4) 0.2971(3) 0.0784(2) 0.0131(12) Uiso 1 1 d . . .
O37 O 0.7055(4) 0.2975(3) 0.1191(2) 0.0135(13) Uiso 1 1 d . . .
O38 O 0.8016(4) 0.1975(3) 0.1324(2) 0.0133(13) Uiso 1 1 d . . .
O45 O 0.3375(4) 0.1039(3) 0.1158(2) 0.0161(13) Uiso 1 1 d . . .
O49 O 0.5370(4) 0.0003(3) 0.1624(2) 0.0157(13) Uiso 1 1 d . . .
O56 O 0.2850(4) 0.2638(3) 0.1279(2) 0.0153(13) Uiso 1 1 d . . .
O67 O 0.5399(4) 0.3215(3) 0.1442(2) 0.0137(13) Uiso 1 1 d . . .
O78 O 0.7811(4) 0.2666(3) 0.1971(2) 0.0161(13) Uiso 1 1 d . . .
O89 O 0.7452(5) 0.1050(3) 0.1727(2) 0.0189(14) Uiso 1 1 d . . .
O1W O 0.3624(5) 0.1858(3) -0.0719(3) 0.0283(17) Uiso 1 1 d . . .
O2W O 1.0122(5) 0.4264(3) 0.0521(2) 0.0222(15) Uiso 1 1 d . . .
O3W O 0.2366(5) 0.0461(3) -0.0803(2) 0.0271(16) Uiso 1 1 d . . .
O4W O 0.9758(5) 0.2428(3) 0.1160(2) 0.0270(16) Uiso 1 1 d . . .
O5W O 0.3123(6) 0.0316(4) 0.0188(3) 0.0341(19) Uiso 1 1 d . . .
O6W O 0.2032(6) 0.1449(4) -0.0078(3) 0.0329(18) Uiso 1 1 d . . .
O7W O 0.8433(5) -0.0398(3) 0.2633(2) 0.0249(16) Uiso 1 1 d . . .
O8W O 0.0473(8) 0.1115(5) 0.1533(4) 0.071(3) Uiso 1 1 d . . .
O9W O 0.2162(5) 0.3577(3) 0.2042(2) 0.0273(17) Uiso 1 1 d . . .
O10W O 1.0378(5) 0.3805(3) 0.1528(2) 0.0268(16) Uiso 1 1 d . . .
O11W O 0.1000(5) 0.2343(3) 0.1970(3) 0.0314(18) Uiso 1 1 d . . .
O12W O 0.8233(5) 0.3778(3) 0.0914(2) 0.0243(16) Uiso 1 1 d . . .
O13W O 0.3841(5) -0.0639(4) 0.2324(3) 0.0327(18) Uiso 1 1 d . . .
O14W O 0.9546(7) 0.3182(4) 0.2108(3) 0.050(2) Uiso 1 1 d . . .
O15W O 0.8974(10) 0.3144(7) 0.0183(5) 0.020(3) Uiso 0.50 1 d P . .
O16W O 0.9530(12) -0.0123(8) 0.1684(6) 0.038(4) Uiso 0.50 1 d P . .
O17W O 0.0018(15) 0.1767(9) 0.0426(7) 0.046(5) Uiso 0.50 1 d P . .
O18W O -0.2350(11) 0.1273(8) -0.0089(5) 0.026(4) Uiso 0.50 1 d P . .
O19W O 0.5621(11) 0.3718(7) 0.0513(5) 0.033(4) Uiso 0.50 1 d P . .
O20W O 0.9202(15) -0.0133(9) 0.0384(7) 0.057(5) Uiso 0.50 1 d P . .
O21W O 1.1010(10) -0.0365(6) 0.1186(5) 0.022(3) Uiso 0.50 1 d P . .
O22W O 0.1012(13) 0.0647(8) 0.0513(6) 0.042(4) Uiso 0.50 1 d P . .
O23W O -0.1183(12) 0.0755(8) 0.1124(6) 0.034(4) Uiso 0.50 1 d P . .
O24W O -0.1427(11) 0.2086(7) 0.0021(5) 0.033(4) Uiso 0.50 1 d P . .
O25W O -0.0735(12) 0.0825(8) 0.0198(5) 0.037(4) Uiso 0.50 1 d P . .
O26W O 0.5005(12) 0.4026(7) 0.0499(5) 0.037(4) Uiso 0.50 1 d P . .
O27W O 1.1322(15) -0.0340(9) 0.1026(7) 0.050(5) Uiso 0.50 1 d P . .
O28W O 0.9131(14) 0.2893(9) 0.0250(6) 0.043(5) Uiso 0.50 1 d P . .
O29W O 0.978(2) 0.0505(12) 0.2321(8) 0.088(8) Uiso 0.50 1 d P . .
O30W O -0.242(2) 0.1010(13) -0.0118(9) 0.080(9) Uiso 0.50 1 d P . .
O31W O -0.1039(10) 0.0456(7) 0.0276(5) 0.025(3) Uiso 0.50 1 d P . .
O32W O 0.1480(11) 0.0526(7) 0.0670(5) 0.027(3) Uiso 0.50 1 d P . .
O33W O -0.1383(12) 0.0853(8) 0.0926(6) 0.035(4) Uiso 0.50 1 d P . .
O34W O -0.049(2) 0.1734(12) 0.0275(9) 0.082(8) Uiso 0.50 1 d P . .
O35W O -0.2351(13) 0.0341(8) 0.0283(6) 0.047(5) Uiso 0.50 1 d P . .
O36W O -0.0033(15) 0.1409(10) 0.0922(7) 0.059(6) Uiso 0.50 1 d P . .
O37W O 0.9821(19) -0.0243(12) 0.1466(9) 0.082(8) Uiso 0.50 1 d P . .

loop_
_atom_site_aniso_label
_atom_site_aniso_U_11
_atom_site_aniso_U_22
_atom_site_aniso_U_33
_atom_site_aniso_U_23
_atom_site_aniso_U_13
_atom_site_aniso_U_12
W1 0.01512(17) 0.00887(17) 0.01162(18) 0.00087(14) 0.00274(13) 0.00052(12)
W2 0.01560(17) 0.00975(17) 0.01068(18) 0.00141(13) -0.00058(13) 0.00114(12)
W3 0.01426(17) 0.01193(18) 0.01141(18) 0.00212(14) 0.00104(13) -0.00112(13)
W4 0.01533(17) 0.00793(17) 0.01403(19) 0.00034(13) 0.00389(13) -0.00019(12)
W5 0.01500(17) 0.00930(17) 0.01526(19) 0.00097(14) 0.00172(13) 0.00061(12)
W6 0.01497(17) 0.00799(17) 0.01186(18) 0.00063(13) -0.00005(13) 0.00172(12)
W7 0.01426(17) 0.00871(17) 0.01271(18) 0.00106(13) 0.00074(13) -0.00033(12)
W8 0.01206(16) 0.01060(17) 0.01097(18) 0.00179(13) 0.00161(13) 0.00052(12)
W9 0.01519(17) 0.00874(17) 0.01220(18) 0.00117(13) 0.00282(13) 0.00184(12)
Zn1 0.0156(5) 0.0095(5) 0.0147(5) -0.0001(4) 0.0035(4) 0.0010(4)
Zn2 0.0144(7) 0.0100(7) 0.0128(7) 0.000 0.0003(5) 0.000
As1 0.0128(4) 0.0077(4) 0.0106(4) 0.0010(3) 0.0017(3) 0.0004(3)
Na1 0.018(3) 0.013(3) 0.021(3) 0.000 0.002(2) 0.000
Na2 0.0188(18) 0.016(2) 0.021(2) 0.0016(16) -0.0005(15) 0.0002(15)
Na3 0.017(4) 0.020(4) 0.026(5) -0.003(3) 0.005(3) 0.003(3)
Na4 0.025(2) 0.023(2) 0.027(2) -0.0038(18) 0.0029(17) 0.0002(16)
Na5 0.037(3) 0.035(3) 0.041(3) -0.008(2) -0.002(2) 0.014(2)
Na6 0.023(4) 0.030(5) 0.033(5) -0.004(4) 0.004(4) -0.001(3)
Na7 0.023(4) 0.019(4) 0.026(5) 0.000(3) 0.005(3) -0.005(3)

loop_
_atom_type_symbol
_atom_type_description
_atom_type_scat_dispersion_real
_atom_type_scat_dispersion_imag
_atom_type_scat_source
O O 0.0106 0.0060 'International Tables Vol C Tables 4.2.6.8 and 6.1.1.4'
Na Na 0.0362 0.0249 'International Tables Vol C Tables 4.2.6.8 and 6.1.1.4'
Zn Zn 0.2839 1.4301 'International Tables Vol C Tables 4.2.6.8 and 6.1.1.4'
As As 0.0499 2.0058 'International Tables Vol C Tables 4.2.6.8 and 6.1.1.4'
W W -0.8490 6.8722 'International Tables Vol C Tables 4.2.6.8 and 6.1.1.4'

loop_
_geom_angle_atom_site_label_1
_geom_angle_atom_site_label_2
_geom_angle_atom_site_label_3
_geom_angle
_geom_angle_site_symmetry_1
_geom_angle_site_symmetry_3
_geom_angle_publ_flag
O1T W1 O13 100.6(3) . . ?
O1T W1 O19 99.5(3) . . ?
O13 W1 O19 89.4(3) . . ?
O1T W1 O14 100.4(3) . . ?
O13 W1 O14 158.8(3) . . ?
O19 W1 O14 89.8(3) . . ?
O1T W1 O12 99.9(3) . . ?
O13 W1 O12 85.3(3) . . ?
O19 W1 O12 160.4(3) . . ?
O14 W1 O12 88.5(3) . . ?
O1T W1 O1AS 171.3(3) . . ?
O13 W1 O1AS 85.4(2) . . ?
O19 W1 O1AS 74.0(2) . . ?
O14 W1 O1AS 74.1(2) . . ?
O12 W1 O1AS 86.8(2) . . ?
O2T W2 O25 99.4(3) . . ?
O2T W2 O26 98.8(3) . . ?
O25 W2 O26 91.0(3) . . ?
O2T W2 O23 99.9(3) . . ?
O25 W2 O23 160.5(3) . . ?
O26 W2 O23 89.1(3) . . ?
O2T W2 O12 100.8(3) . . ?
O25 W2 O12 89.5(3) . . ?
O26 W2 O12 160.1(3) . . ?
O23 W2 O12 83.9(3) . . ?
O2T W2 O2AS 171.0(3) . . ?
O25 W2 O2AS 75.2(2) . . ?
O26 W2 O2AS 74.5(2) . . ?
O23 W2 O2AS 86.1(2) . . ?
O12 W2 O2AS 86.5(2) . . ?
O3T W3 O37 100.6(3) . . ?
O3T W3 O38 100.5(3) . . ?
O37 W3 O38 90.6(3) . . ?
O3T W3 O13 101.0(3) . . ?
O37 W3 O13 158.2(3) . . ?
O38 W3 O13 88.3(3) . . ?
O3T W3 O23 100.2(3) . . ?
O37 W3 O23 89.7(3) . . ?
O38 W3 O23 158.9(3) . . ?
O13 W3 O23 83.7(3) . . ?
O3T W3 O3AS 172.0(3) . . ?
O37 W3 O3AS 73.8(2) . . ?
O38 W3 O3AS 74.2(2) . . ?
O13 W3 O3AS 84.9(2) . . ?
O23 W3 O3AS 85.6(2) . . ?
O4T W4 O4Z1 104.2(3) . . ?
O4T W4 O45 101.4(3) . . ?
O4Z1 W4 O45 92.1(3) . . ?
O4T W4 O49 98.4(3) . . ?
O4Z1 W4 O49 92.2(3) . . ?
O45 W4 O49 158.1(3) . . ?
O4T W4 O14 97.2(3) . . ?
O4Z1 W4 O14 158.6(3) . . ?
O45 W4 O14 84.3(3) . . ?
O49 W4 O14 83.8(3) . . ?
O4T W4 O1AS 167.1(3) . . ?
O4Z1 W4 O1AS 86.6(2) . . ?
O45 W4 O1AS 85.0(2) . . ?
O49 W4 O1AS 73.8(2) . . ?
O14 W4 O1AS 72.1(2) . . ?
O4T W4 Na1 94.1(2) . . ?
O4Z1 W4 Na1 38.8(2) . . ?
O45 W4 Na1 130.9(2) . . ?
O49 W4 Na1 56.24(19) . . ?
O14 W4 Na1 139.70(17) . . ?
O1AS W4 Na1 89.98(16) . . ?
O5T W5 O5Z1 104.9(3) . . ?
O5T W5 O45 100.5(3) . . ?
O5Z1 W5 O45 92.0(3) . . ?
O5T W5 O56 99.9(3) . . ?
O5Z1 W5 O56 91.6(3) . . ?
O45 W5 O56 157.6(3) . . ?
O5T W5 O25 93.7(3) . . ?
O5Z1 W5 O25 161.4(3) . . ?
O45 W5 O25 85.6(3) . . ?
O56 W5 O25 84.0(3) . . ?
O5T W5 O2AS 165.2(3) . . ?
O5Z1 W5 O2AS 88.6(3) . . ?
O45 W5 O2AS 84.8(2) . . ?
O56 W5 O2AS 73.2(2) . . ?
O25 W5 O2AS 72.9(2) . . ?
O5T W5 Na2 98.2(2) . . ?
O5Z1 W5 Na2 38.6(2) . . ?
O45 W5 Na2 130.4(2) . . ?
O56 W5 Na2 54.8(2) . . ?
O25 W5 Na2 138.39(19) . . ?
O2AS W5 Na2 88.51(16) . . ?
O6T W6 O6Z2 103.8(3) . . ?
O6T W6 O67 101.5(3) . . ?
O6Z2 W6 O67 92.2(3) . . ?
O6T W6 O56 98.7(3) . . ?
O6Z2 W6 O56 92.0(3) . . ?
O67 W6 O56 157.8(3) . . ?
O6T W6 O26 98.4(3) . . ?
O6Z2 W6 O26 157.8(3) . . ?
O67 W6 O26 84.4(3) . . ?
O56 W6 O26 83.5(3) . . ?
O6T W6 O2AS 168.3(3) . . ?
O6Z2 W6 O2AS 85.3(3) . . ?
O67 W6 O2AS 85.3(2) . . ?
O56 W6 O2AS 73.3(2) . . ?
O26 W6 O2AS 72.5(2) . . ?
O6T W6 Na2 92.9(2) . . ?
O6Z2 W6 Na2 39.4(2) . . ?
O67 W6 Na2 131.6(2) . . ?
O56 W6 Na2 55.9(2) . . ?
O26 W6 Na2 139.07(18) . . ?
O2AS W6 Na2 89.62(16) . . ?
O7T W7 O7Z2 104.0(3) . . ?
O7T W7 O67 101.7(3) . . ?
O7Z2 W7 O67 91.9(3) . . ?
O7T W7 O78 99.9(3) . . ?
O7Z2 W7 O78 91.1(3) . . ?
O67 W7 O78 156.8(3) . . ?
O7T W7 O37 95.4(3) . . ?
O7Z2 W7 O37 160.6(3) . . ?
O67 W7 O37 84.9(3) . . ?
O78 W7 O37 84.6(3) . . ?
O7T W7 O3AS 166.0(3) . . ?
O7Z2 W7 O3AS 88.6(3) . . ?
O67 W7 O3AS 83.8(2) . . ?
O78 W7 O3AS 73.3(2) . . ?
O37 W7 O3AS 72.0(2) . . ?
O7T W7 Na2 98.4(2) . 2_655 ?
O7Z2 W7 Na2 38.3(2) . 2_655 ?
O67 W7 Na2 129.7(2) . 2_655 ?
O78 W7 Na2 54.3(2) . 2_655 ?
O37 W7 Na2 138.18(18) . 2_655 ?
O3AS W7 Na2 87.53(16) . 2_655 ?
O8T W8 O8A 104.4(3) . . ?
O8T W8 O89 100.9(3) . . ?
O8A W8 O89 91.7(3) . . ?
O8T W8 O78 97.3(3) . . ?
O8A W8 O78 92.1(3) . . ?
O89 W8 O78 159.8(3) . . ?
O8T W8 O38 96.4(3) . . ?
O8A W8 O38 159.2(3) . . ?
O89 W8 O38 85.3(3) . . ?
O78 W8 O38 84.1(3) . . ?
O8T W8 O3AS 166.9(3) . . ?
O8A W8 O3AS 86.0(3) . . ?
O89 W8 O3AS 86.5(2) . . ?
O78 W8 O3AS 74.0(2) . . ?
O38 W8 O3AS 73.2(2) . . ?
O8T W8 Na3 34.7(3) . 2_755 ?
O8A W8 Na3 69.9(2) . 2_755 ?
O89 W8 Na3 97.4(2) . 2_755 ?
O78 W8 Na3 102.5(2) . 2_755 ?
O38 W8 Na3 130.9(2) . 2_755 ?
O3AS W8 Na3 155.69(19) . 2_755 ?
O8T W8 Na2 93.7(2) . 2_655 ?
O8A W8 Na2 39.1(2) . 2_655 ?
O89 W8 Na2 130.8(2) . 2_655 ?
O78 W8 Na2 55.8(2) . 2_655 ?
O38 W8 Na2 139.59(19) . 2_655 ?
O3AS W8 Na2 89.54(16) . 2_655 ?
Na3 W8 Na2 69.72(14) 2_755 2_655 ?
O9T W9 O9A 104.2(3) . . ?
O9T W9 O89 100.5(3) . . ?
O9A W9 O89 91.4(3) . . ?
O9T W9 O49 100.1(3) . . ?
O9A W9 O49 91.7(3) . . ?
O89 W9 O49 157.7(3) . . ?
O9T W9 O19 96.0(3) . . ?
O9A W9 O19 159.8(3) . . ?
O89 W9 O19 85.1(3) . . ?
O49 W9 O19 84.5(3) . . ?
O9T W9 O1AS 166.8(3) . . ?
O9A W9 O1AS 87.9(3) . . ?
O89 W9 O1AS 84.0(2) . . ?
O49 W9 O1AS 74.0(2) . . ?
O19 W9 O1AS 72.0(2) . . ?
O9T W9 Na1 97.7(2) . . ?
O9A W9 Na1 38.4(2) . . ?
O89 W9 Na1 129.5(2) . . ?
O49 W9 Na1 55.06(19) . . ?
O19 W9 Na1 138.91(17) . . ?
O1AS W9 Na1 88.58(16) . . ?
O9A Zn1 O5Z1 161.9(3) 2_655 . ?
O9A Zn1 O4Z1 89.0(3) 2_655 . ?
O5Z1 Zn1 O4Z1 87.6(3) . . ?
O9A Zn1 O8A 87.4(3) 2_655 2_655 ?
O5Z1 Zn1 O8A 88.2(3) . 2_655 ?
O4Z1 Zn1 O8A 154.8(3) . 2_655 ?
O9A Zn1 O1ZN 99.3(3) 2_655 . ?
O5Z1 Zn1 O1ZN 98.8(3) . . ?
O4Z1 Zn1 O1ZN 103.7(3) . . ?
O8A Zn1 O1ZN 101.4(3) 2_655 . ?
O9A Zn1 Na1 45.03(18) 2_655 . ?
O5Z1 Zn1 Na1 127.86(19) . . ?
O4Z1 Zn1 Na1 44.15(18) . . ?
O8A Zn1 Na1 125.70(19) 2_655 . ?
O1ZN Zn1 Na1 109.4(2) . . ?
O9A Zn1 Na2 127.6(2) 2_655 . ?
O5Z1 Zn1 Na2 44.4(2) . . ?
O4Z1 Zn1 Na2 125.59(19) . . ?
O8A Zn1 Na2 43.89(19) 2_655 . ?
O1ZN Zn1 Na2 107.1(2) . . ?
Na1 Zn1 Na2 143.53(9) . . ?
O7Z2 Zn2 O7Z2 162.6(4) 2_655 . ?
O7Z2 Zn2 O6Z2 87.7(3) 2_655 2_655 ?
O7Z2 Zn2 O6Z2 88.0(3) . 2_655 ?
O7Z2 Zn2 O6Z2 88.0(3) 2_655 . ?
O7Z2 Zn2 O6Z2 87.7(3) . . ?
O6Z2 Zn2 O6Z2 151.2(4) 2_655 . ?
O7Z2 Zn2 O2ZN 98.69(19) 2_655 . ?
O7Z2 Zn2 O2ZN 98.69(19) . . ?
O6Z2 Zn2 O2ZN 104.40(19) 2_655 . ?
O6Z2 Zn2 O2ZN 104.40(19) . . ?
O7Z2 Zn2 Na2 44.5(2) 2_655 . ?
O7Z2 Zn2 Na2 128.0(2) . . ?
O6Z2 Zn2 Na2 124.16(19) 2_655 . ?
O6Z2 Zn2 Na2 43.67(19) . . ?
O2ZN Zn2 Na2 108.99(7) . . ?
O7Z2 Zn2 Na2 128.0(2) 2_655 2_655 ?
O7Z2 Zn2 Na2 44.5(2) . 2_655 ?
O6Z2 Zn2 Na2 43.67(19) 2_655 2_655 ?
O6Z2 Zn2 Na2 124.16(19) . 2_655 ?
O2ZN Zn2 Na2 108.99(7) . 2_655 ?
Na2 Zn2 Na2 142.03(13) . 2_655 ?
O3AS As1 O2AS 96.9(3) . . ?
O3AS As1 O1AS 97.4(3) . . ?
O2AS As1 O1AS 96.8(3) . . ?
O13W Na1 O13W 86.8(4) . 2_655 ?
O13W Na1 O4Z1 145.8(3) . 2_655 ?
O13W Na1 O4Z1 87.4(2) 2_655 2_655 ?
O13W Na1 O4Z1 87.4(2) . . ?
O13W Na1 O4Z1 145.8(3) 2_655 . ?
O4Z1 Na1 O4Z1 114.9(4) 2_655 . ?
O13W Na1 O9A 143.3(3) . . ?
O13W Na1 O9A 86.2(2) 2_655 . ?
O4Z1 Na1 O9A 69.7(2) 2_655 . ?
O4Z1 Na1 O9A 78.6(2) . . ?
O13W Na1 O9A 86.2(2) . 2_655 ?
O13W Na1 O9A 143.3(3) 2_655 2_655 ?
O4Z1 Na1 O9A 78.6(2) 2_655 2_655 ?
O4Z1 Na1 O9A 69.7(2) . 2_655 ?
O9A Na1 O9A 119.2(4) . 2_655 ?
O13W Na1 O49 86.8(2) . 2_655 ?
O13W Na1 O49 85.8(2) 2_655 2_655 ?
O4Z1 Na1 O49 59.09(19) 2_655 2_655 ?
O4Z1 Na1 O49 127.5(2) . 2_655 ?
O9A Na1 O49 128.4(2) . 2_655 ?
O9A Na1 O49 57.8(2) 2_655 2_655 ?
O13W Na1 O49 85.8(2) . . ?
O13W Na1 O49 86.8(2) 2_655 . ?
O4Z1 Na1 O49 127.5(2) 2_655 . ?
O4Z1 Na1 O49 59.09(19) . . ?
O9A Na1 O49 57.8(2) . . ?
O9A Na1 O49 128.4(2) 2_655 . ?
O49 Na1 O49 169.9(3) 2_655 . ?
O13W Na1 Zn1 175.0(2) . 2_655 ?
O13W Na1 Zn1 88.30(19) 2_655 2_655 ?
O4Z1 Na1 Zn1 35.02(15) 2_655 2_655 ?
O4Z1 Na1 Zn1 95.9(2) . 2_655 ?
O9A Na1 Zn1 34.81(16) . 2_655 ?
O9A Na1 Zn1 98.5(2) 2_655 2_655 ?
O49 Na1 Zn1 94.08(14) 2_655 2_655 ?
O49 Na1 Zn1 92.62(14) . 2_655 ?
O13W Na1 Zn1 88.30(19) . . ?
O13W Na1 Zn1 175.0(2) 2_655 . ?
O4Z1 Na1 Zn1 95.9(2) 2_655 . ?
O4Z1 Na1 Zn1 35.02(15) . . ?
O9A Na1 Zn1 98.5(2) . . ?
O9A Na1 Zn1 34.81(16) 2_655 . ?
O49 Na1 Zn1 92.62(14) 2_655 . ?
O49 Na1 Zn1 94.08(14) . . ?
Zn1 Na1 Zn1 96.60(13) 2_655 . ?
O13W Na1 W4 118.8(2) . 2_655 ?
O13W Na1 W4 79.1(2) 2_655 2_655 ?
O4Z1 Na1 W4 27.23(15) 2_655 2_655 ?
O4Z1 Na1 W4 132.3(2) . 2_655 ?
O9A Na1 W4 95.11(17) . 2_655 ?
O9A Na1 W4 73.00(16) 2_655 2_655 ?
O49 Na1 W4 33.42(12) 2_655 2_655 ?
O49 Na1 W4 150.45(12) . 2_655 ?
Zn1 Na1 W4 61.39(5) 2_655 2_655 ?
Zn1 Na1 W4 102.22(9) . 2_655 ?
O13W Na1 W4 79.1(2) . . ?
O13W Na1 W4 118.8(2) 2_655 . ?
O4Z1 Na1 W4 132.3(2) 2_655 . ?
O4Z1 Na1 W4 27.23(15) . . ?
O9A Na1 W4 73.00(16) . . ?
O9A Na1 W4 95.11(17) 2_655 . ?
O49 Na1 W4 150.45(12) 2_655 . ?
O49 Na1 W4 33.42(12) . . ?
Zn1 Na1 W4 102.22(9) 2_655 . ?
Zn1 Na1 W4 61.39(5) . . ?
W4 Na1 W4 156.82(16) 2_655 . ?
O9W Na2 O11W 85.6(3) . . ?
O9W Na2 O6Z2 87.4(3) . . ?
O11W Na2 O6Z2 147.2(3) . . ?
O9W Na2 O8A 149.0(3) . 2_655 ?
O11W Na2 O8A 87.2(3) . 2_655 ?
O6Z2 Na2 O8A 113.8(3) . 2_655 ?
O9W Na2 O5Z1 139.7(3) . . ?
O11W Na2 O5Z1 86.4(3) . . ?
O6Z2 Na2 O5Z1 78.4(2) . . ?
O8A Na2 O5Z1 69.6(2) 2_655 . ?
O9W Na2 O7Z2 88.0(3) . 2_655 ?
O11W Na2 O7Z2 142.5(3) . 2_655 ?
O6Z2 Na2 O7Z2 69.1(2) . 2_655 ?
O8A Na2 O7Z2 79.6(2) 2_655 2_655 ?
O5Z1 Na2 O7Z2 120.3(3) . 2_655 ?
O9W Na2 O56 81.9(2) . . ?
O11W Na2 O56 88.5(3) . . ?
O6Z2 Na2 O56 58.8(2) . . ?
O8A Na2 O56 128.0(2) 2_655 . ?
O5Z1 Na2 O56 58.4(2) . . ?
O7Z2 Na2 O56 127.2(2) 2_655 . ?
O9W Na2 O78 90.2(2) . 2_655 ?
O11W Na2 O78 84.9(3) . 2_655 ?
O6Z2 Na2 O78 127.2(2) . 2_655 ?
O8A Na2 O78 59.1(2) 2_655 2_655 ?
O5Z1 Na2 O78 128.3(2) . 2_655 ?
O7Z2 Na2 O78 58.1(2) 2_655 2_655 ?
O56 Na2 O78 170.1(2) . 2_655 ?
O9W Na2 Zn1 172.2(2) . . ?
O11W Na2 Zn1 88.2(2) . . ?
O6Z2 Na2 Zn1 95.28(19) . . ?
O8A Na2 Zn1 34.98(16) 2_655 . ?
O5Z1 Na2 Zn1 34.76(16) . . ?
O7Z2 Na2 Zn1 99.80(19) 2_655 . ?
O56 Na2 Zn1 93.12(16) . . ?
O78 Na2 Zn1 94.04(16) 2_655 . ?
O9W Na2 Zn2 89.2(2) . . ?
O11W Na2 Zn2 174.2(2) . . ?
O6Z2 Na2 Zn2 34.70(16) . . ?
O8A Na2 Zn2 95.97(18) 2_655 . ?
O5Z1 Na2 Zn2 99.17(19) . . ?
O7Z2 Na2 Zn2 34.48(15) 2_655 . ?
O56 Na2 Zn2 93.36(15) . . ?
O78 Na2 Zn2 92.59(16) 2_655 . ?
Zn1 Na2 Zn2 97.15(10) . . ?
O9W Na2 W6 76.5(2) . . ?
O11W Na2 W6 120.0(2) . . ?
O6Z2 Na2 W6 27.52(16) . . ?
O8A Na2 W6 132.2(2) 2_655 . ?
O5Z1 Na2 W6 73.62(18) . . ?
O7Z2 Na2 W6 94.13(18) 2_655 . ?
O56 Na2 W6 33.08(13) . . ?
O78 Na2 W6 150.00(18) 2_655 . ?
Zn1 Na2 W6 102.59(10) . . ?
Zn2 Na2 W6 60.95(6) . . ?
O9W Na2 W8 121.7(2) . 2_655 ?
O11W Na2 W8 78.5(2) . 2_655 ?
O6Z2 Na2 W8 131.3(2) . 2_655 ?
O8A Na2 W8 27.34(15) 2_655 2_655 ?
O5Z1 Na2 W8 95.06(19) . 2_655 ?
O7Z2 Na2 W8 73.68(18) 2_655 2_655 ?
O56 Na2 W8 151.33(18) . 2_655 ?
O78 Na2 W8 33.31(13) 2_655 2_655 ?
Zn1 Na2 W8 61.39(7) . 2_655 ?
Zn2 Na2 W8 102.18(10) . 2_655 ?
W6 Na2 W8 156.64(12) . 2_655 ?
O8W Na3 O8T 97.1(5) 1_655 . ?
O8W Na3 O8T 167.4(5) 1_655 2_755 ?
O8T Na3 O8T 94.8(4) . 2_755 ?
O8W Na3 O11W 88.5(5) 1_655 1_655 ?
O8T Na3 O11W 89.5(4) . 1_655 ?
O8T Na3 O11W 87.5(4) 2_755 1_655 ?
O8W Na3 O29W 87.9(8) 1_655 . ?
O8T Na3 O29W 80.3(7) . . ?
O8T Na3 O29W 98.1(7) 2_755 . ?
O11W Na3 O29W 168.8(7) 1_655 . ?
O8W Na3 O1ZN 66.9(4) 1_655 1_655 ?
O8T Na3 O1ZN 155.3(4) . 1_655 ?
O8T Na3 O1ZN 103.1(4) 2_755 1_655 ?
O11W Na3 O1ZN 107.9(4) 1_655 1_655 ?
O29W Na3 O1ZN 80.4(7) . 1_655 ?
O8W Na3 O29W 110.5(7) 1_655 2_755 ?
O8T Na3 O29W 91.8(7) . 2_755 ?
O8T Na3 O29W 73.1(6) 2_755 2_755 ?
O11W Na3 O29W 160.6(7) 1_655 2_755 ?
O29W Na3 O29W 26.7(11) . 2_755 ?
O1ZN Na3 O29W 77.7(7) 1_655 2_755 ?
O8W Na3 Na3 140.1(5) 1_655 2_755 ?
O8T Na3 Na3 54.1(3) . 2_755 ?
O8T Na3 Na3 51.8(3) 2_755 2_755 ?
O11W Na3 Na3 114.9(3) 1_655 2_755 ?
O29W Na3 Na3 62.7(7) . 2_755 ?
O1ZN Na3 Na3 127.3(4) 1_655 2_755 ?
O29W Na3 Na3 52.3(6) 2_755 2_755 ?
O8W Na3 W8 142.3(4) 1_655 2_755 ?
O8T Na3 W8 118.2(3) . 2_755 ?
O8T Na3 W8 25.10(18) 2_755 2_755 ?
O11W Na3 W8 79.6(3) 1_655 2_755 ?
O29W Na3 W8 109.4(6) . 2_755 ?
O1ZN Na3 W8 82.9(3) 1_655 2_755 ?
O29W Na3 W8 82.8(6) 2_755 2_755 ?
Na3 Na3 W8 76.2(3) 2_755 2_755 ?
O8W Na3 Na2 97.0(4) 1_655 1_655 ?
O8T Na3 Na2 119.3(3) . 1_655 ?
O8T Na3 Na2 73.5(3) 2_755 1_655 ?
O11W Na3 Na2 32.5(2) 1_655 1_655 ?
O29W Na3 Na2 158.7(7) . 1_655 ?
O1ZN Na3 Na2 82.5(2) 1_655 1_655 ?
O29W Na3 Na2 135.7(6) 2_755 1_655 ?
Na3 Na3 Na2 120.3(3) 2_755 1_655 ?
W8 Na3 Na2 55.59(12) 2_755 1_655 ?
O10W Na4 O28W 173.5(5) . . ?
O10W Na4 O2W 90.9(3) . . ?
O28W Na4 O2W 95.0(6) . . ?
O10W Na4 O4W 92.9(3) . . ?
O28W Na4 O4W 81.9(6) . . ?
O2W Na4 O4W 168.6(3) . . ?
O10W Na4 O15W 166.7(5) . . ?
O28W Na4 O15W 15.5(5) . . ?
O2W Na4 O15W 82.0(4) . . ?
O4W Na4 O15W 96.2(4) . . ?
O10W Na4 O1W 94.9(3) . 7_655 ?
O28W Na4 O1W 88.8(5) . 7_655 ?
O2W Na4 O1W 81.8(3) . 7_655 ?
O4W Na4 O1W 87.2(3) . 7_655 ?
O15W Na4 O1W 95.3(4) . 7_655 ?
O10W Na4 O12W 88.7(3) . . ?
O28W Na4 O12W 88.7(5) . . ?
O2W Na4 O12W 87.2(3) . . ?
O4W Na4 O12W 103.6(3) . . ?
O15W Na4 O12W 79.7(4) . . ?
O1W Na4 O12W 168.5(3) 7_655 . ?
O10W Na4 Na5 97.1(2) . 7_655 ?
O28W Na4 Na5 89.2(5) . 7_655 ?
O2W Na4 Na5 40.94(19) . 7_655 ?
O4W Na4 Na5 127.8(2) . 7_655 ?
O15W Na4 Na5 85.0(4) . 7_655 ?
O1W Na4 Na5 41.0(2) 7_655 7_655 ?
O12W Na4 Na5 127.7(2) . 7_655 ?
O3W Na5 O5W 86.5(3) . . ?
O3W Na5 O2W 98.5(3) . 7_655 ?
O5W Na5 O2W 104.5(3) . 7_655 ?
O3W Na5 O1W 101.8(3) . . ?
O5W Na5 O1W 168.3(4) . . ?
O2W Na5 O1W 82.6(3) 7_655 . ?
O3W Na5 O6W 89.9(3) . . ?
O5W Na5 O6W 80.4(3) . . ?
O2W Na5 O6W 170.5(4) 7_655 . ?
O1W Na5 O6W 91.3(3) . . ?
O3W Na5 Na7 55.2(3) . 5_655 ?
O5W Na5 Na7 51.4(3) . 5_655 ?
O2W Na5 Na7 140.9(3) 7_655 5_655 ?
O1W Na5 Na7 127.3(3) . 5_655 ?
O6W Na5 Na7 48.4(3) . 5_655 ?
O3W Na5 Na4 106.9(3) . 7_655 ?
O5W Na5 Na4 143.8(3) . 7_655 ?
O2W Na5 Na4 41.2(2) 7_655 7_655 ?
O1W Na5 Na4 41.5(2) . 7_655 ?
O6W Na5 Na4 131.7(3) . 7_655 ?
Na7 Na5 Na4 160.1(2) 5_655 7_655 ?
O22W Na6 O25W 99.3(10) . . ?
O22W Na6 O26W 160.0(10) . 7 ?
O25W Na6 O26W 93.2(9) . 7 ?
O22W Na6 Na7 82.6(8) . 5_655 ?
O25W Na6 Na7 147.5(8) . 5_655 ?
O26W Na6 Na7 78.6(6) 7 5_655 ?
O22W Na6 O32W 8.0(8) . . ?
O25W Na6 O32W 107.1(8) . . ?
O26W Na6 O32W 153.4(8) 7 . ?
Na7 Na6 O32W 75.1(5) 5_655 . ?
O22W Na6 O19W 172.5(9) . 7 ?
O25W Na6 O19W 73.9(7) . 7 ?
O26W Na6 O19W 26.8(6) 7 7 ?
Na7 Na6 O19W 104.8(6) 5_655 7 ?
O32W Na6 O19W 178.3(7) . 7 ?
O22W Na6 O20W 99.1(9) . 5_655 ?
O25W Na6 O20W 112.3(9) . 5_655 ?
O26W Na6 O20W 61.5(8) 7 5_655 ?
Na7 Na6 O20W 36.5(5) 5_655 5_655 ?
O32W Na6 O20W 94.3(7) . 5_655 ?
O19W Na6 O20W 86.5(7) 7 5_655 ?
O22W Na6 O17W 91.2(9) . . ?
O25W Na6 O17W 70.9(8) . . ?
O26W Na6 O17W 107.7(8) 7 . ?
Na7 Na6 O17W 141.7(7) 5_655 . ?
O32W Na6 O17W 95.3(7) . . ?
O19W Na6 O17W 83.7(7) 7 . ?
O20W Na6 O17W 168.4(8) 5_655 . ?
O22W Na6 O31W 88.8(8) . . ?
O25W Na6 O31W 19.4(7) . . ?
O26W Na6 O31W 98.3(7) 7 . ?
Na7 Na6 O31W 130.1(6) 5_655 . ?
O32W Na6 O31W 95.8(6) . . ?
O19W Na6 O31W 85.5(6) 7 . ?
O20W Na6 O31W 98.2(7) 5_655 . ?
O17W Na6 O31W 87.2(7) . . ?
O22W Na6 O34W 106.0(11) . . ?
O25W Na6 O34W 57.7(9) . . ?
O26W Na6 O34W 93.9(9) 7 . ?
Na7 Na6 O34W 153.1(8) 5_655 . ?
O32W Na6 O34W 111.3(9) . . ?
O19W Na6 O34W 68.0(8) 7 . ?
O20W Na6 O34W 154.1(10) 5_655 . ?
O17W Na6 O34W 18.8(7) . . ?
O31W Na6 O34W 76.2(8) . . ?
O22W Na6 O6W 90.0(7) . . ?
O25W Na6 O6W 156.5(8) . . ?
O26W Na6 O6W 84.6(6) 7 . ?
Na7 Na6 O6W 54.9(3) 5_655 . ?
O32W Na6 O6W 83.3(5) . . ?
O19W Na6 O6W 95.2(5) 7 . ?
O20W Na6 O6W 87.2(6) 5_655 . ?
O17W Na6 O6W 87.5(6) . . ?
O31W Na6 O6W 174.5(6) . . ?
O34W Na6 O6W 99.0(7) . . ?
O20W Na7 Na6 85.8(9) . 5_655 ?
O20W Na7 O6W 144.6(10) . 5_655 ?
Na6 Na7 O6W 78.0(4) 5_655 5_655 ?
O20W Na7 O31W 35.3(9) . 1_655 ?
Na6 Na7 O31W 104.3(5) 5_655 1_655 ?
O6W Na7 O31W 177.3(6) 5_655 1_655 ?
O20W Na7 O35W 75.5(10) . 1_655 ?
Na6 Na7 O35W 148.1(7) 5_655 1_655 ?
O6W Na7 O35W 130.9(6) 5_655 1_655 ?
O31W Na7 O35W 47.2(6) 1_655 1_655 ?
O20W Na7 O5W 131.6(10) . 5_655 ?
Na6 Na7 O5W 127.4(5) 5_655 5_655 ?
O6W Na7 O5W 82.1(4) 5_655 5_655 ?
O31W Na7 O5W 97.4(5) 1_655 5_655 ?
O35W Na7 O5W 57.8(5) 1_655 5_655 ?
O20W Na7 O22W 103.6(10) . 5_655 ?
Na6 Na7 O22W 40.7(5) 5_655 5_655 ?
O6W Na7 O22W 84.3(6) 5_655 5_655 ?
O31W Na7 O22W 98.3(6) 1_655 5_655 ?
O35W Na7 O22W 119.0(7) 1_655 5_655 ?
O5W Na7 O22W 89.5(6) 5_655 5_655 ?
O20W Na7 O26W 63.1(10) . 3_545 ?
Na6 Na7 O26W 48.0(5) 5_655 3_545 ?
O6W Na7 O26W 83.0(5) 5_655 3_545 ?
O31W Na7 O26W 97.5(6) 1_655 3_545 ?
O35W Na7 O26W 135.0(7) 1_655 3_545 ?
O5W Na7 O26W 165.1(6) 5_655 3_545 ?
O22W Na7 O26W 88.6(7) 5_655 3_545 ?
O20W Na7 O3W 87.7(9) . 5_655 ?
Na6 Na7 O3W 144.6(5) 5_655 5_655 ?
O6W Na7 O3W 87.6(4) 5_655 5_655 ?
O31W Na7 O3W 89.7(5) 1_655 5_655 ?
O35W Na7 O3W 61.3(5) 1_655 5_655 ?
O5W Na7 O3W 81.3(3) 5_655 5_655 ?
O22W Na7 O3W 168.5(6) 5_655 5_655 ?
O26W Na7 O3W 98.6(5) 3_545 5_655 ?
O20W Na7 O32W 112.1(10) . 5_655 ?
Na6 Na7 O32W 57.9(5) 5_655 5_655 ?
O6W Na7 O32W 85.6(5) 5_655 5_655 ?
O31W Na7 O32W 96.8(6) 1_655 5_655 ?
O35W Na7 O32W 105.5(7) 1_655 5_655 ?
O5W Na7 O32W 72.6(4) 5_655 5_655 ?
O22W Na7 O32W 17.3(5) 5_655 5_655 ?
O26W Na7 O32W 105.8(6) 3_545 5_655 ?
O3W Na7 O32W 153.7(5) 5_655 5_655 ?
O20W Na7 Na5 136.6(10) . 5_655 ?
Na6 Na7 Na5 129.7(4) 5_655 5_655 ?
O6W Na7 Na5 51.8(3) 5_655 5_655 ?
O31W Na7 Na5 125.9(5) 1_655 5_655 ?
O35W Na7 Na5 79.7(5) 1_655 5_655 ?
O5W Na7 Na5 50.5(3) 5_655 5_655 ?
O22W Na7 Na5 119.6(5) 5_655 5_655 ?
O26W Na7 Na5 118.8(5) 3_545 5_655 ?
O3W Na7 Na5 49.0(2) 5_655 5_655 ?
O32W Na7 Na5 108.6(4) 5_655 5_655 ?
As1 O1AS W4 116.2(3) . . ?
As1 O1AS W1 134.7(3) . . ?
W4 O1AS W1 93.8(2) . . ?
As1 O1AS W9 117.4(3) . . ?
W4 O1AS W9 91.9(2) . . ?
W1 O1AS W9 93.0(2) . . ?
As1 O2AS W5 117.5(3) . . ?
As1 O2AS W6 116.4(3) . . ?
W5 O2AS W6 92.7(2) . . ?
As1 O2AS W2 135.0(3) . . ?
W5 O2AS W2 92.4(2) . . ?
W6 O2AS W2 93.2(2) . . ?
As1 O3AS W8 116.4(3) . . ?
As1 O3AS W7 118.8(3) . . ?
W8 O3AS W7 92.9(2) . . ?
As1 O3AS W3 134.1(3) . . ?
W8 O3AS W3 92.9(2) . . ?
W7 O3AS W3 92.1(2) . . ?
Zn1 O1ZN Na3 106.9(3) . 1_455 ?
W4 O4Z1 Zn1 140.8(4) . . ?
W4 O4Z1 Na1 114.0(3) . . ?
Zn1 O4Z1 Na1 100.8(3) . . ?
W5 O5Z1 Zn1 143.1(4) . . ?
W5 O5Z1 Na2 114.8(3) . . ?
Zn1 O5Z1 Na2 100.8(3) . . ?
W6 O6Z2 Zn2 139.0(4) . . ?
W6 O6Z2 Na2 113.1(3) . . ?
Zn2 O6Z2 Na2 101.6(3) . . ?
W7 O7Z2 Zn2 142.8(4) . . ?
W7 O7Z2 Na2 115.3(3) . 2_655 ?
Zn2 O7Z2 Na2 101.0(3) . 2_655 ?
W8 O8A Zn1 140.6(4) . 2_655 ?
W8 O8A Na2 113.6(3) . 2_655 ?
Zn1 O8A Na2 101.1(3) 2_655 2_655 ?
W8 O8T Na3 160.0(4) . . ?
W8 O8T Na3 120.2(4) . 2_755 ?
Na3 O8T Na3 74.1(4) . 2_755 ?
W9 O9A Zn1 143.1(4) . 2_655 ?
W9 O9A Na1 115.1(3) . . ?
Zn1 O9A Na1 100.2(3) 2_655 . ?
W1 O12 W2 150.1(4) . . ?
W1 O13 W3 152.7(3) . . ?
W1 O14 W4 120.0(3) . . ?
W1 O19 W9 121.1(3) . . ?
W3 O23 W2 152.4(4) . . ?
W2 O25 W5 119.6(3) . . ?
W2 O26 W6 119.8(3) . . ?
W3 O37 W7 122.0(3) . . ?
W3 O38 W8 119.7(3) . . ?
W5 O45 W4 145.3(4) . . ?
W9 O49 W4 119.5(3) . . ?
W9 O49 Na1 92.7(2) . . ?
W4 O49 Na1 90.3(2) . . ?
W6 O56 W5 120.1(3) . . ?
W6 O56 Na2 91.0(2) . . ?
W5 O56 Na2 92.5(2) . . ?
W7 O67 W6 145.6(4) . . ?
W7 O78 W8 119.3(3) . . ?
W7 O78 Na2 93.2(2) . 2_655 ?
W8 O78 Na2 90.9(2) . 2_655 ?
W9 O89 W8 145.8(4) . . ?
Na5 O1W Na4 97.4(3) . 7_655 ?
Na5 O2W Na4 97.8(3) 7_655 . ?
Na5 O3W Na7 75.8(3) . 5_655 ?
Na5 O5W Na7 78.0(3) . 5_655 ?
Na7 O6W Na5 79.8(3) 5_655 . ?
Na7 O6W Na6 47.1(3) 5_655 . ?
Na5 O6W Na6 126.7(4) . . ?
Na3 O11W Na2 115.4(4) 1_455 . ?
O28W O15W Na4 79(3) . . ?
O34W O17W O36W 110(3) . . ?
O34W O17W Na6 84(3) . . ?
O36W O17W Na6 94.0(11) . . ?
O26W O19W Na6 49.8(12) . 7 ?
O31W O20W Na7 109.1(16) 1_655 . ?
O31W O20W Na6 126.8(14) 1_655 5_655 ?
Na7 O20W Na6 57.7(8) . 5_655 ?
O32W O22W Na6 156(2) . . ?
O32W O22W Na7 100.8(19) . 5_655 ?
Na6 O22W Na7 56.7(7) . 5_655 ?
O31W O25W Na6 125.4(16) . . ?
O19W O26W Na6 103.4(15) . 7 ?
O19W O26W Na7 154.6(16) . 3_455 ?
Na6 O26W Na7 53.4(5) 7 3_455 ?
O15W O28W Na4 86(3) . . ?
O29W O29W Na3 90.4(15) 2_755 . ?
O29W O29W Na3 62.9(14) 2_755 2_755 ?
Na3 O29W Na3 65.1(7) . 2_755 ?
O25W O31W O20W 140.4(19) . 1_455 ?
O25W O31W Na7 153.2(16) . 1_455 ?
O20W O31W Na7 35.6(9) 1_455 1_455 ?
O25W O31W Na6 35.2(11) . . ?
O20W O31W Na6 105.5(11) 1_455 . ?
Na7 O31W Na6 125.5(7) 1_455 . ?
O22W O32W Na6 15.8(16) . . ?
O22W O32W Na7 61.9(18) . 5_655 ?
Na6 O32W Na7 47.0(4) . 5_655 ?
O17W O34W O24W 145(4) . . ?
O17W O34W Na6 77(3) . . ?
O24W O34W Na6 132.1(17) . . ?

loop_
_geom_bond_atom_site_label_1
_geom_bond_atom_site_label_2
_geom_bond_distance
_geom_bond_site_symmetry_2
_geom_bond_publ_flag
W1 O1T 1.724(6) . ?
W1 O13 1.896(6) . ?
W1 O19 1.901(6) . ?
W1 O14 1.909(6) . ?
W1 O12 1.918(6) . ?
W1 O1AS 2.337(6) . ?
W2 O2T 1.727(7) . ?
W2 O25 1.871(6) . ?
W2 O26 1.894(6) . ?
W2 O23 1.920(6) . ?
W2 O12 1.924(6) . ?
W2 O2AS 2.345(6) . ?
W3 O3T 1.717(7) . ?
W3 O37 1.868(6) . ?
W3 O38 1.890(6) . ?
W3 O13 1.917(6) . ?
W3 O23 1.919(6) . ?
W3 O3AS 2.375(6) . ?
W4 O4T 1.724(6) . ?
W4 O4Z1 1.789(6) . ?
W4 O45 1.916(6) . ?
W4 O49 1.967(6) . ?
W4 O14 2.030(6) . ?
W4 O1AS 2.334(6) . ?
W4 Na1 3.5709(11) . ?
W5 O5T 1.730(7) . ?
W5 O5Z1 1.778(7) . ?
W5 O45 1.911(6) . ?
W5 O56 1.948(6) . ?
W5 O25 2.030(6) . ?
W5 O2AS 2.328(6) . ?
W5 Na2 3.601(4) . ?
W6 O6T 1.738(6) . ?
W6 O6Z2 1.786(7) . ?
W6 O67 1.922(6) . ?
W6 O56 1.940(6) . ?
W6 O26 2.029(6) . ?
W6 O2AS 2.329(6) . ?
W6 Na2 3.554(4) . ?
W7 O7T 1.733(7) . ?
W7 O7Z2 1.786(6) . ?
W7 O67 1.902(6) . ?
W7 O78 1.950(6) . ?
W7 O37 2.019(6) . ?
W7 O3AS 2.347(6) . ?
W7 Na2 3.625(4) 2_655 ?
W8 O8T 1.731(7) . ?
W8 O8A 1.787(6) . ?
W8 O89 1.918(7) . ?
W8 O78 1.959(6) . ?
W8 O38 2.036(6) . ?
W8 O3AS 2.309(6) . ?
W8 Na3 3.527(8) 2_755 ?
W8 Na2 3.566(4) 2_655 ?
W9 O9T 1.726(7) . ?
W9 O9A 1.785(7) . ?
W9 O89 1.912(7) . ?
W9 O49 1.933(6) . ?
W9 O19 2.003(6) . ?
W9 O1AS 2.351(6) . ?
W9 Na1 3.6179(11) . ?
Zn1 O9A 2.001(7) 2_655 ?
Zn1 O5Z1 2.014(7) . ?
Zn1 O4Z1 2.016(6) . ?
Zn1 O8A 2.028(6) 2_655 ?
Zn1 O1ZN 2.048(7) . ?
Zn1 Na1 3.451(4) . ?
Zn1 Na2 3.470(4) . ?
Zn2 O7Z2 2.006(6) 2_655 ?
Zn2 O7Z2 2.006(6) . ?
Zn2 O6Z2 2.021(7) 2_655 ?
Zn2 O6Z2 2.021(7) . ?
Zn2 O2ZN 2.022(11) . ?
Zn2 Na2 3.477(4) . ?
Zn2 Na2 3.477(4) 2_655 ?
As1 O3AS 1.794(6) . ?
As1 O2AS 1.799(6) . ?
As1 O1AS 1.800(6) . ?
Na1 O13W 2.391(9) . ?
Na1 O13W 2.391(9) 2_655 ?
Na1 O4Z1 2.447(7) 2_655 ?
Na1 O4Z1 2.447(7) . ?
Na1 O9A 2.480(7) . ?
Na1 O9A 2.480(7) 2_655 ?
Na1 O49 2.969(6) 2_655 ?
Na1 O49 2.969(6) . ?
Na1 Zn1 3.451(4) 2_655 ?
Na1 W4 3.5709(11) 2_655 ?
Na2 O9W 2.399(8) . ?
Na2 O11W 2.411(9) . ?
Na2 O6Z2 2.452(7) . ?
Na2 O8A 2.452(7) 2_655 ?
Na2 O5Z1 2.473(8) . ?
Na2 O7Z2 2.483(8) 2_655 ?
Na2 O56 2.944(8) . ?
Na2 O78 2.948(8) 2_655 ?
Na2 W8 3.566(4) 2_655 ?
Na3 O8W 2.184(15) 1_655 ?
Na3 O8T 2.255(10) . ?
Na3 O8T 2.325(11) 2_755 ?
Na3 O11W 2.384(11) 1_655 ?
Na3 O29W 2.41(3) . ?
Na3 O1ZN 2.587(10) 1_655 ?
Na3 O29W 2.70(3) 2_755 ?
Na3 Na3 2.759(15) 2_755 ?
Na3 W8 3.527(8) 2_755 ?
Na3 Na2 4.055(9) 1_655 ?
Na4 O10W 2.357(9) . ?
Na4 O28W 2.36(2) . ?
Na4 O2W 2.391(8) . ?
Na4 O4W 2.399(9) . ?
Na4 O15W 2.402(15) . ?
Na4 O1W 2.403(8) 7_655 ?
Na4 O12W 2.426(8) . ?
Na4 Na5 3.593(7) 7_655 ?
Na5 O3W 2.338(9) . ?
Na5 O5W 2.370(10) . ?
Na5 O2W 2.377(8) 7_655 ?
Na5 O1W 2.379(9) . ?
Na5 O6W 2.401(9) . ?
Na5 Na7 3.004(9) 5_655 ?
Na5 Na4 3.593(7) 7_655 ?
Na6 O22W 1.60(2) . ?
Na6 O25W 1.741(18) . ?
Na6 O26W 1.89(2) 7 ?
Na6 Na7 2.043(11) 5_655 ?
Na6 O32W 2.364(19) . ?
Na6 O19W 2.408(19) 7 ?
Na6 O20W 2.41(2) 5_655 ?
Na6 O17W 2.42(2) . ?
Na6 O31W 2.461(17) . ?
Na6 O34W 2.47(3) . ?
Na6 O6W 2.730(11) . ?
Na7 O20W 1.44(2) . ?
Na7 Na6 2.043(11) 5_655 ?
Na7 O6W 2.283(11) 5_655 ?
Na7 O31W 2.333(17) 1_655 ?
Na7 O35W 2.34(2) 1_655 ?
Na7 O5W 2.402(11) 5_655 ?
Na7 O22W 2.42(2) 5_655 ?
Na7 O26W 2.494(19) 3_545 ?
Na7 O3W 2.545(11) 5_655 ?
Na7 O32W 2.699(18) 5_655 ?
Na7 Na5 3.004(9) 5_655 ?
O1ZN Na3 2.587(10) 1_455 ?
O7Z2 Na2 2.483(8) 2_655 ?
O8A Zn1 2.028(6) 2_655 ?
O8A Na2 2.452(7) 2_655 ?
O8T Na3 2.325(11) 2_755 ?
O9A Zn1 2.001(7) 2_655 ?
O78 Na2 2.948(8) 2_655 ?
O1W Na4 2.403(8) 7_655 ?
O2W Na5 2.377(8) 7_655 ?
O3W Na7 2.545(11) 5_655 ?
O5W Na7 2.402(11) 5_655 ?
O6W Na7 2.283(11) 5_655 ?
O8W Na3 2.184(15) 1_455 ?
O11W Na3 2.384(11) 1_455 ?
O15W O28W 0.64(2) . ?
O16W O37W 0.91(3) . ?
O17W O34W 0.80(3) . ?
O17W O36W 1.81(3) . ?
O18W O30W 0.62(3) . ?
O19W O26W 1.12(2) . ?
O19W Na6 2.408(19) 7 ?
O20W O31W 1.43(3) 1_655 ?
O20W Na6 2.41(2) 5_655 ?
O21W O27W 0.73(2) . ?
O22W O32W 0.82(2) . ?
O22W Na7 2.42(2) 5_655 ?
O23W O33W 0.69(2) . ?
O24W O34W 1.66(3) . ?
O25W O31W 1.00(2) . ?
O26W Na6 1.89(2) 7 ?
O26W Na7 2.494(19) 3_455 ?
O29W O29W 1.22(5) 2_755 ?
O29W Na3 2.70(3) 2_755 ?
O31W O20W 1.43(3) 1_455 ?
O31W Na7 2.333(17) 1_455 ?
O32W Na7 2.699(18) 5_655 ?
O35W Na7 2.34(2) 1_455 ?
